data_4034022
loop_
_publ_author_name
'R\'emond, Maxime'
'Zheng, Zheng'
'Jeanneau, Erwann'
'Andraud, Chantal'
'Bretonni\`ere, Yann'
'Redon, S\'ebastien'

_publ_section_title
;
 4,5,5-Trimethyl-2,5-dihydrofuran-Based Electron-Withdrawing Groups for
 NIR-Emitting Push-Pull Dipolar Fluorophores.
;
_journal_issue 16
_journal_name_full 'The Journal of organic chemistry'
_journal_page_first 9965
_journal_page_last 9974
_journal_paper_doi 10.1021/acs.joc.9b01120
_journal_volume 84
_journal_year 2019
_chemical_formula_moiety 'C35 H27 N3 O3 S1'
_chemical_formula_sum 'C35 H27 N3 O3 S'
_chemical_formula_weight 569.68
_space_group_IT_number 14
_space_group_name_Hall '-P 2ybc'
_space_group_name_H-M_alt 'P 1 21/c 1'
_symmetry_cell_setting monoclinic
_symmetry_space_group_name_Hall '-P 2ybc'
_symmetry_space_group_name_H-M 'P 1 21/c 1'
_atom_sites_solution_hydrogens difmap
_atom_sites_solution_primary direct
_cell_angle_alpha 90
_cell_angle_beta 104.766(14)
_cell_angle_gamma 90
_cell_formula_units_Z 4
_cell_length_a 22.307(3)
_cell_length_b 9.2796(9)
_cell_length_c 14.2356(17)
_cell_measurement_reflns_used 3542
_cell_measurement_temperature 150.00(10)
_cell_measurement_theta_max 66.6960
_cell_measurement_theta_min 3.9890
_cell_volume 2849.5(6)
_computing_cell_refinement 'CrysAlisPro 1.171.38.46 (Rigaku OD, 2015)'
_computing_data_collection 'CrysAlisPro 1.171.38.46 (Rigaku OD, 2015)'
_computing_data_reduction 'CrysAlisPro 1.171.38.46 (Rigaku OD, 2015)'
_computing_molecular_graphics 'CAMERON (Watkin et al., 1996)'
_computing_publication_material 'CRYSTALS (Betteridge et al., 2003)'
_computing_structure_refinement 'CRYSTALS (Betteridge et al., 2003)'
_computing_structure_solution 'SIR97 (Altomare et al., 1999)'
_diffrn_ambient_environment N~2~
_diffrn_ambient_temperature 150.00(10)
_diffrn_detector 'CCD plate'
_diffrn_detector_area_resol_mean 10.4685
_diffrn_detector_type Atlas
_diffrn_measured_fraction_theta_full 0.993
_diffrn_measured_fraction_theta_max 0.993
_diffrn_measurement_device 'four-circle diffractometer'
_diffrn_measurement_device_type 'Xcalibur, Atlas, Gemini ultra'
_diffrn_measurement_method \w
_diffrn_radiation_monochromator mirror
_diffrn_radiation_probe x-ray
_diffrn_radiation_type 'Cu K\a'
_diffrn_radiation_wavelength 1.54184
_diffrn_reflns_av_R_equivalents 0.101
_diffrn_reflns_limit_h_max 26
_diffrn_reflns_limit_h_min -26
_diffrn_reflns_limit_k_max 10
_diffrn_reflns_limit_k_min -11
_diffrn_reflns_limit_l_max 16
_diffrn_reflns_limit_l_min -12
_diffrn_reflns_number 21438
_diffrn_reflns_theta_full 67.017
_diffrn_reflns_theta_max 67.017
_diffrn_reflns_theta_min 4.099
_diffrn_source 'fine-focus sealed X-ray tube'
_diffrn_source_type 'Enhance Ultra (Cu) X-ray Source'
_diffrn_standards_number 0
_exptl_absorpt_coefficient_mu 1.343
_exptl_absorpt_correction_T_max 0.958
_exptl_absorpt_correction_T_min 0.632
_exptl_absorpt_correction_type analytical
_exptl_absorpt_process_details
;
CrysAlisPro 1.171.38.46 (Rigaku Oxford Diffraction, 2015)
Analytical numeric absorption correction using a multifaceted crystal
			model based on expressions derived by R.C. Clark & J.S. Reid.
(Clark, R. C. & Reid, J. S. (1995). Acta Cryst. A51, 887-897)
Empirical absorption correction using spherical harmonics,
 implemented in SCALE3 ABSPACK scaling algorithm.
;
_exptl_crystal_colour black
_exptl_crystal_density_diffrn 1.328
_exptl_crystal_density_method 'not measured'
_exptl_crystal_description needle
_exptl_crystal_F_000 1192
_exptl_crystal_size_max 0.306
_exptl_crystal_size_mid 0.059
_exptl_crystal_size_min 0.016
_refine_diff_density_max 0.56
_refine_diff_density_min -0.62
_refine_ls_extinction_method None
_refine_ls_goodness_of_fit_ref 0.9892
_refine_ls_hydrogen_treatment constr
_refine_ls_matrix_type full
_refine_ls_number_parameters 379
_refine_ls_number_reflns 5021
_refine_ls_number_restraints 0
_refine_ls_R_factor_all 0.0915
_refine_ls_R_factor_gt 0.0584
_refine_ls_shift/su_max 0.0003367
_refine_ls_shift/su_mean 0.0000284
_refine_ls_structure_factor_coef Fsqd
_refine_ls_weighting_details
;
 Method, part 1, Chebychev polynomial, (Watkin, 1994, Prince, 1982) 
 [weight] = 1.0/[A~0~*T~0~(x)+A~1~*T~1~(x) ... +A~n-1~]*T~n-1~(x)] 
 where A~i~ are the Chebychev coefficients listed below and x= Fcalc/Fmax 
 Method = Robust Weighting (Prince, 1982) 
 W = [weight] * [1-(deltaF/6*sigmaF)^2^]^2^ 
 A~i~ are: 
 381. 566. 280. 70.3 
;
_refine_ls_weighting_scheme calc
_refine_ls_wR_factor_all 0.1323
_refine_ls_wR_factor_gt 0.1029
_refine_ls_wR_factor_ref 0.1323
_reflns_limit_h_max 25
_reflns_limit_h_min -26
_reflns_limit_k_max 11
_reflns_limit_k_min 0
_reflns_limit_l_max 16
_reflns_limit_l_min 0
_reflns_number_gt 3415
_reflns_number_total 5043
_reflns_threshold_expression I>2.0\s(I)
_oxford_diffrn_Wilson_B_factor 2.61
_oxford_diffrn_Wilson_scale 0.47
_oxford_refine_ls_r_factor_ref 0.0915
_oxford_refine_ls_scale 1.520(7)
_oxford_reflns_number_all 5021
_cod_data_source_file jo9b01120_si_004.cif
_cod_data_source_block I
_cod_original_sg_symbol_H-M 'P 1 21/c 1 '
_cod_original_formula_sum 'C35 H27 N3 O3 S1'
_cod_database_code 4034022
_oxdiff_exptl_absorpt_empirical_full_min 0.722
_oxdiff_exptl_absorpt_empirical_full_max 1.684
_oxdiff_exptl_absorpt_empirical_details
;
Empirical correction (ABSPACK) includes:
- Absorption correction using spherical harmonics
- Frame scaling
;
_oxford_refine_reflns_threshold_expression_ref I>-10.0\s(I)

loop_
_symmetry_equiv_pos_as_xyz
x,y,z
-x,-y,-z
-x,y+1/2,-z+1/2
x,-y+1/2,z+1/2

loop_
_atom_site_label
_atom_site_type_symbol
_atom_site_fract_x
_atom_site_fract_y
_atom_site_fract_z
_atom_site_U_iso_or_equiv
_atom_site_occupancy
_atom_site_adp_type
_atom_site_refinement_flags_posn
S1 S 0.80274(4) -0.04037(10) 0.94124(7) 0.0317 1.0000 Uani .
O2 O 0.76263(12) -0.0003(3) 0.84928(19) 0.0364 1.0000 Uani .
O3 O 0.78571(13) -0.1618(3) 0.9919(2) 0.0378 1.0000 Uani .
C4 C 0.81176(18) 0.1117(4) 1.0189(3) 0.0311 1.0000 Uani .
C5 C 0.79893(17) 0.2515(4) 0.9890(3) 0.0314 1.0000 Uani .
C6 C 0.76944(18) 0.3041(4) 0.8938(3) 0.0331 1.0000 Uani .
C7 C 0.76238(18) 0.4446(4) 0.8679(3) 0.0354 1.0000 Uani .
C8 C 0.72939(18) 0.4991(4) 0.7740(3) 0.0323 1.0000 Uani .
C9 C 0.69477(18) 0.4131(4) 0.6988(3) 0.0357 1.0000 Uani .
C10 C 0.66024(19) 0.4702(4) 0.6134(3) 0.0367 1.0000 Uani .
C11 C 0.65868(18) 0.6204(4) 0.5979(3) 0.0353 1.0000 Uani .
N12 N 0.62113(16) 0.6780(4) 0.5136(2) 0.0399 1.0000 Uani .
C13 C 0.61050(19) 0.8304(4) 0.5018(3) 0.0373 1.0000 Uani .
C14 C 0.6227(2) 0.8984(5) 0.4224(3) 0.0416 1.0000 Uani .
C15 C 0.6103(2) 1.0441(5) 0.4066(3) 0.0450 1.0000 Uani .
C16 C 0.5858(2) 1.1221(5) 0.4703(3) 0.0468 1.0000 Uani .
C17 C 0.5744(2) 1.0541(5) 0.5498(3) 0.0569 1.0000 Uani .
C18 C 0.5866(2) 0.9087(5) 0.5666(3) 0.0507 1.0000 Uani .
H181 H 0.5787 0.8628 0.6217 0.0608 1.0000 Uiso R
H171 H 0.5585 1.1076 0.5937 0.0682 1.0000 Uiso R
H161 H 0.5769 1.2210 0.4597 0.0560 1.0000 Uiso R
H151 H 0.6179 1.0894 0.3517 0.0535 1.0000 Uiso R
H141 H 0.6380 0.8449 0.3778 0.0498 1.0000 Uiso R
C19 C 0.58961(19) 0.5903(4) 0.4353(3) 0.0359 1.0000 Uani .
C20 C 0.52533(19) 0.5831(5) 0.4098(3) 0.0415 1.0000 Uani .
C21 C 0.4942(2) 0.4972(5) 0.3343(3) 0.0461 1.0000 Uani .
C22 C 0.5265(2) 0.4152(5) 0.2826(3) 0.0487 1.0000 Uani .
C23 C 0.5906(2) 0.4228(5) 0.3078(3) 0.0528 1.0000 Uani .
C24 C 0.6216(2) 0.5089(5) 0.3821(3) 0.0467 1.0000 Uani .
H241 H 0.6638 0.5130 0.3984 0.0561 1.0000 Uiso R
H231 H 0.6131 0.3675 0.2741 0.0630 1.0000 Uiso R
H221 H 0.5049 0.3548 0.2306 0.0579 1.0000 Uiso R
H211 H 0.4511 0.4933 0.3173 0.0550 1.0000 Uiso R
H201 H 0.5027 0.6383 0.4444 0.0498 1.0000 Uiso R
C25 C 0.69532(18) 0.7068(4) 0.6712(3) 0.0370 1.0000 Uani .
C26 C 0.72877(19) 0.6476(4) 0.7559(3) 0.0371 1.0000 Uani .
H261 H 0.7523 0.7086 0.8048 0.0448 1.0000 Uiso R
H251 H 0.6965 0.8065 0.6622 0.0438 1.0000 Uiso R
H101 H 0.6370 0.4097 0.5637 0.0438 1.0000 Uiso R
H91 H 0.6948 0.3135 0.7075 0.0428 1.0000 Uiso R
H71 H 0.7801 0.5140 0.9145 0.0418 1.0000 Uiso R
H61 H 0.7550 0.2350 0.8458 0.0396 1.0000 Uiso R
C27 C 0.82258(19) 0.3479(4) 1.0757(3) 0.0330 1.0000 Uani .
O28 O 0.84402(13) 0.2450(3) 1.15554(19) 0.0378 1.0000 Uani .
C29 C 0.84093(18) 0.1087(4) 1.1211(3) 0.0324 1.0000 Uani .
C30 C 0.86696(18) 0.0080(4) 1.1892(3) 0.0322 1.0000 Uani .
C31 C 0.89918(19) 0.0570(4) 1.2837(3) 0.0361 1.0000 Uani .
N32 N 0.92679(19) 0.0942(4) 1.3596(3) 0.0523 1.0000 Uani .
C33 C 0.8669(2) -0.1446(5) 1.1791(3) 0.0431 1.0000 Uani .
N34 N 0.8705(2) -0.2676(4) 1.1817(3) 0.0663 1.0000 Uani .
C35 C 0.88013(19) 0.4314(4) 1.0692(3) 0.0401 1.0000 Uani .
H351 H 0.8984 0.4740 1.1317 0.0598 1.0000 Uiso R
H353 H 0.9084 0.3657 1.0504 0.0596 1.0000 Uiso R
H352 H 0.8682 0.5061 1.0209 0.0596 1.0000 Uiso R
C36 C 0.7737(2) 0.4403(5) 1.1043(3) 0.0428 1.0000 Uani .
H361 H 0.7895 0.4749 1.1702 0.0636 1.0000 Uiso R
H363 H 0.7369 0.3844 1.1004 0.0643 1.0000 Uiso R
H362 H 0.7630 0.5229 1.0610 0.0638 1.0000 Uiso R
C37 C 0.87698(17) -0.0684(4) 0.9240(3) 0.0317 1.0000 Uani .
C38 C 0.9093(2) -0.1919(4) 0.9613(3) 0.0403 1.0000 Uani .
C39 C 0.9662(2) -0.2177(5) 0.9419(3) 0.0479 1.0000 Uani .
C40 C 0.9900(2) -0.1187(5) 0.8882(3) 0.0477 1.0000 Uani .
C41 C 0.9582(2) 0.0063(5) 0.8542(3) 0.0449 1.0000 Uani .
C42 C 0.90110(19) 0.0318(4) 0.8712(3) 0.0385 1.0000 Uani .
H421 H 0.8787 0.1145 0.8469 0.0460 1.0000 Uiso R
H411 H 0.9751 0.0749 0.8181 0.0542 1.0000 Uiso R
H401 H 1.0284 -0.1352 0.8754 0.0575 1.0000 Uiso R
H391 H 0.9881 -0.3016 0.9652 0.0572 1.0000 Uiso R
H381 H 0.8934 -0.2572 1.0000 0.0481 1.0000 Uiso R

loop_
_atom_site_aniso_label
_atom_site_aniso_U_11
_atom_site_aniso_U_22
_atom_site_aniso_U_33
_atom_site_aniso_U_23
_atom_site_aniso_U_13
_atom_site_aniso_U_12
S1 0.0379(5) 0.0238(4) 0.0309(5) -0.0032(4) 0.0043(4) -0.0022(4)
O2 0.0401(15) 0.0298(14) 0.0347(14) -0.0057(12) 0.0012(12) 0.0009(12)
O3 0.0445(16) 0.0266(14) 0.0423(16) 0.0013(12) 0.0113(13) -0.0086(12)
C4 0.040(2) 0.0239(19) 0.0280(19) -0.0046(15) 0.0066(16) 0.0024(16)
C5 0.034(2) 0.027(2) 0.032(2) -0.0026(16) 0.0076(16) -0.0010(16)
C6 0.041(2) 0.028(2) 0.0270(19) -0.0028(16) 0.0023(16) 0.0024(17)
C7 0.038(2) 0.030(2) 0.035(2) -0.0006(17) 0.0028(17) 0.0041(17)
C8 0.036(2) 0.031(2) 0.0282(19) 0.0007(16) 0.0048(16) 0.0015(17)
C9 0.040(2) 0.028(2) 0.037(2) 0.0017(17) 0.0061(18) 0.0021(17)
C10 0.045(2) 0.031(2) 0.031(2) -0.0029(17) 0.0026(17) -0.0011(18)
C11 0.038(2) 0.035(2) 0.031(2) 0.0059(17) 0.0061(17) 0.0010(18)
N12 0.047(2) 0.0336(18) 0.0322(18) 0.0023(15) -0.0035(15) 0.0020(16)
C13 0.040(2) 0.033(2) 0.034(2) 0.0061(18) 0.0012(17) 0.0026(18)
C14 0.049(3) 0.038(2) 0.036(2) 0.0029(19) 0.0070(19) 0.001(2)
C15 0.053(3) 0.041(2) 0.038(2) 0.005(2) 0.007(2) -0.008(2)
C16 0.061(3) 0.033(2) 0.038(2) 0.0007(19) -0.002(2) 0.004(2)
C17 0.083(4) 0.047(3) 0.042(3) 0.005(2) 0.016(2) 0.024(3)
C18 0.070(3) 0.048(3) 0.035(2) 0.012(2) 0.015(2) 0.014(2)
C19 0.040(2) 0.036(2) 0.029(2) 0.0053(17) 0.0037(17) 0.0042(18)
C20 0.043(2) 0.040(2) 0.040(2) 0.0021(19) 0.0083(19) 0.005(2)
C21 0.036(2) 0.051(3) 0.048(2) -0.000(2) 0.0029(19) -0.002(2)
C22 0.055(3) 0.047(3) 0.038(2) -0.002(2) 0.001(2) 0.001(2)
C23 0.059(3) 0.057(3) 0.042(2) -0.003(2) 0.012(2) 0.016(2)
C24 0.032(2) 0.065(3) 0.039(2) -0.001(2) 0.0016(18) 0.006(2)
C25 0.043(2) 0.029(2) 0.036(2) 0.0032(17) 0.0044(18) -0.0022(18)
C26 0.047(2) 0.030(2) 0.032(2) -0.0025(17) 0.0049(18) -0.0030(18)
C27 0.044(2) 0.0242(19) 0.0275(19) 0.0007(16) 0.0032(17) 0.0056(17)
O28 0.0551(17) 0.0231(13) 0.0316(14) -0.0006(11) 0.0043(12) 0.0072(12)
C29 0.040(2) 0.0259(19) 0.031(2) -0.0036(16) 0.0093(17) 0.0007(17)
C30 0.041(2) 0.0227(19) 0.032(2) 0.0011(15) 0.0080(17) 0.0026(16)
C31 0.052(2) 0.024(2) 0.032(2) 0.0030(17) 0.0106(19) 0.0061(18)
N32 0.075(3) 0.039(2) 0.037(2) -0.0015(17) 0.0023(19) 0.002(2)
C33 0.059(3) 0.034(2) 0.033(2) 0.0002(18) 0.006(2) 0.004(2)
N34 0.106(4) 0.029(2) 0.055(3) 0.0021(18) 0.003(2) 0.009(2)
C35 0.048(2) 0.031(2) 0.038(2) -0.0022(18) 0.0030(18) 0.0001(19)
C36 0.057(3) 0.035(2) 0.035(2) -0.0045(18) 0.0090(19) 0.014(2)
C37 0.036(2) 0.0256(19) 0.032(2) -0.0013(16) 0.0064(16) -0.0018(16)
C38 0.047(2) 0.029(2) 0.043(2) 0.0040(18) 0.0087(19) 0.0032(18)
C39 0.047(3) 0.040(2) 0.056(3) 0.007(2) 0.012(2) 0.013(2)
C40 0.037(2) 0.054(3) 0.051(3) -0.002(2) 0.009(2) -0.000(2)
C41 0.045(2) 0.047(3) 0.043(2) 0.004(2) 0.011(2) -0.004(2)
C42 0.041(2) 0.030(2) 0.040(2) 0.0004(18) 0.0036(18) 0.0002(18)

loop_
_atom_type_symbol
_atom_type_scat_dispersion_real
_atom_type_scat_dispersion_imag
_atom_type_scat_Cromer_Mann_a1
_atom_type_scat_Cromer_Mann_b1
_atom_type_scat_Cromer_Mann_a2
_atom_type_scat_Cromer_Mann_b2
_atom_type_scat_Cromer_Mann_a3
_atom_type_scat_Cromer_Mann_b3
_atom_type_scat_Cromer_Mann_a4
_atom_type_scat_Cromer_Mann_b4
_atom_type_scat_Cromer_Mann_c
_atom_type_scat_source
C 0.0181 0.0091 2.3100 20.8439 1.0200 10.2075 1.5886 0.5687 0.8650 51.6512 0.2156 'International Tables Vol C 4.2.6.8 and 6.1.1.4'
H 0.0000 0.0000 0.4930 10.5109 0.3229 26.1257 0.1402 3.1424 0.0408 57.7998 0.0030 'International Tables Vol C 4.2.6.8 and 6.1.1.4'
N 0.0311 0.0180 12.2126 0.0057 3.1322 9.8933 2.0125 28.9975 1.1663 0.5826 -11.5290 'International Tables Vol C 4.2.6.8 and 6.1.1.4'
O 0.0492 0.0322 3.0485 13.2771 2.2868 5.7011 1.5463 0.3239 0.8670 32.9089 0.2508 'International Tables Vol C 4.2.6.8 and 6.1.1.4'
S 0.3331 0.5567 6.9053 1.4679 5.2034 22.2151 1.4379 0.2536 1.5863 56.1720 0.8669 'International Tables Vol C 4.2.6.8 and 6.1.1.4'

loop_
_geom_angle_atom_site_label_1
_geom_angle_atom_site_label_2
_geom_angle_atom_site_label_3
_geom_angle
_geom_angle_publ_flag
O2 S1 O3 118.50(17) yes
O2 S1 C4 107.97(17) yes
O3 S1 C4 108.25(17) yes
O2 S1 C37 107.58(17) yes
O3 S1 C37 109.47(17) yes
C4 S1 C37 104.13(18) yes
S1 C4 C5 125.2(3) yes
S1 C4 C29 124.6(3) yes
C5 C4 C29 109.8(3) yes
C4 C5 C6 128.7(3) yes
C4 C5 C27 107.8(3) yes
C6 C5 C27 123.5(3) yes
C5 C6 C7 125.4(4) yes
C5 C6 H61 116.6 no
C7 C6 H61 117.9 no
C6 C7 C8 125.9(4) yes
C6 C7 H71 118.1 no
C8 C7 H71 116.0 no
C7 C8 C9 124.1(4) yes
C7 C8 C26 119.6(4) yes
C9 C8 C26 116.2(4) yes
C8 C9 C10 122.4(4) yes
C8 C9 H91 118.8 no
C10 C9 H91 118.8 no
C9 C10 C11 120.5(4) yes
C9 C10 H101 120.7 no
C11 C10 H101 118.8 no
C10 C11 N12 120.2(4) yes
C10 C11 C25 117.5(4) yes
N12 C11 C25 122.3(4) yes
C11 N12 C13 121.8(3) yes
C11 N12 C19 122.1(3) yes
C13 N12 C19 116.1(3) yes
N12 C13 C14 119.1(4) yes
N12 C13 C18 121.2(4) yes
C14 C13 C18 119.7(4) yes
C13 C14 C15 120.4(4) yes
C13 C14 H141 119.7 no
C15 C14 H141 119.9 no
C14 C15 C16 120.1(4) yes
C14 C15 H151 120.0 no
C16 C15 H151 119.9 no
C15 C16 C17 119.2(4) yes
C15 C16 H161 120.6 no
C17 C16 H161 120.1 no
C16 C17 C18 121.3(5) yes
C16 C17 H171 119.2 no
C18 C17 H171 119.5 no
C17 C18 C13 119.2(4) yes
C17 C18 H181 120.8 no
C13 C18 H181 120.0 no
N12 C19 C20 120.4(4) yes
N12 C19 C24 121.4(4) yes
C20 C19 C24 118.1(4) yes
C19 C20 C21 120.9(4) yes
C19 C20 H201 119.6 no
C21 C20 H201 119.5 no
C20 C21 C22 120.5(4) yes
C20 C21 H211 120.5 no
C22 C21 H211 119.0 no
C21 C22 C23 118.6(4) yes
C21 C22 H221 120.5 no
C23 C22 H221 120.9 no
C22 C23 C24 121.1(4) yes
C22 C23 H231 119.6 no
C24 C23 H231 119.3 no
C19 C24 C23 120.8(4) yes
C19 C24 H241 118.7 no
C23 C24 H241 120.5 no
C11 C25 C26 120.8(4) yes
C11 C25 H251 119.6 no
C26 C25 H251 119.6 no
C8 C26 C25 122.5(4) yes
C8 C26 H261 118.4 no
C25 C26 H261 119.1 no
C5 C27 O28 103.0(3) yes
C5 C27 C35 112.2(3) yes
O28 C27 C35 105.4(3) yes
C5 C27 C36 115.4(3) yes
O28 C27 C36 105.9(3) yes
C35 C27 C36 113.7(3) yes
C27 O28 C29 110.6(3) yes
C4 C29 O28 108.5(3) yes
C4 C29 C30 137.2(4) yes
O28 C29 C30 114.2(3) yes
C29 C30 C31 118.1(3) yes
C29 C30 C33 128.3(4) yes
C31 C30 C33 113.6(3) yes
C30 C31 N32 177.9(5) yes
C30 C33 N34 172.3(5) yes
C27 C35 H351 108.5 no
C27 C35 H353 108.5 no
H351 C35 H353 111.3 no
C27 C35 H352 109.0 no
H351 C35 H352 109.7 no
H353 C35 H352 109.8 no
C27 C36 H361 109.8 no
C27 C36 H363 109.9 no
H361 C36 H363 109.2 no
C27 C36 H362 110.6 no
H361 C36 H362 108.7 no
H363 C36 H362 108.6 no
S1 C37 C38 119.1(3) yes
S1 C37 C42 119.2(3) yes
C38 C37 C42 121.8(4) yes
C37 C38 C39 118.6(4) yes
C37 C38 H381 121.1 no
C39 C38 H381 120.3 no
C38 C39 C40 119.7(4) yes
C38 C39 H391 119.8 no
C40 C39 H391 120.5 no
C39 C40 C41 121.1(4) yes
C39 C40 H401 120.0 no
C41 C40 H401 118.9 no
C40 C41 C42 119.8(4) yes
C40 C41 H411 120.8 no
C42 C41 H411 119.4 no
C37 C42 C41 119.0(4) yes
C37 C42 H421 120.5 no
C41 C42 H421 120.5 no

loop_
_geom_bond_atom_site_label_1
_geom_bond_atom_site_label_2
_geom_bond_distance
_geom_bond_publ_flag
S1 O2 1.434(3) yes
S1 O3 1.440(3) yes
S1 C4 1.772(4) yes
S1 C37 1.755(4) yes
C4 C5 1.373(5) yes
C4 C29 1.435(5) yes
C5 C6 1.433(5) yes
C5 C27 1.507(5) yes
C6 C7 1.353(5) yes
C6 H61 0.933 no
C7 C8 1.443(5) yes
C7 H71 0.936 no
C8 C9 1.400(5) yes
C8 C26 1.401(5) yes
C9 C10 1.368(5) yes
C9 H91 0.932 no
C10 C11 1.410(5) yes
C10 H101 0.947 no
C11 N12 1.383(5) yes
C11 C25 1.402(5) yes
N12 C13 1.437(5) yes
N12 C19 1.414(5) yes
C13 C14 1.379(6) yes
C13 C18 1.384(6) yes
C14 C15 1.387(6) yes
C14 H141 0.937 no
C15 C16 1.377(6) yes
C15 H151 0.941 no
C16 C17 1.375(6) yes
C16 H161 0.943 no
C17 C18 1.386(6) yes
C17 H171 0.935 no
C18 H181 0.948 no
C19 C20 1.388(6) yes
C19 C24 1.389(6) yes
C20 C21 1.376(6) yes
C20 H201 0.942 no
C21 C22 1.381(6) yes
C21 H211 0.930 no
C22 C23 1.385(6) yes
C22 H221 0.956 no
C23 C24 1.365(6) yes
C23 H231 0.932 no
C24 H241 0.911 no
C25 C26 1.361(5) yes
C25 H251 0.935 no
C26 H261 0.946 no
C27 O28 1.469(4) yes
C27 C35 1.522(6) yes
C27 C36 1.521(5) yes
O28 C29 1.351(4) yes
C29 C30 1.365(5) yes
C30 C31 1.428(5) yes
C30 C33 1.423(6) yes
C31 N32 1.153(5) yes
C33 N34 1.144(6) yes
C35 H351 0.964 no
C35 H353 0.963 no
C35 H352 0.964 no
C36 H361 0.970 no
C36 H363 0.962 no
C36 H362 0.975 no
C37 C38 1.386(5) yes
C37 C42 1.387(5) yes
C38 C39 1.387(6) yes
C38 H381 0.946 no
C39 C40 1.384(6) yes
C39 H391 0.934 no
C40 C41 1.382(6) yes
C40 H401 0.933 no
C41 C42 1.377(6) yes
C41 H411 0.954 no
C42 H421 0.934 no

loop_
_geom_hbond_atom_site_label_D
_geom_hbond_atom_site_label_H
_geom_hbond_atom_site_label_A
_geom_hbond_site_symmetry_A
_geom_hbond_angle_DHA
_geom_hbond_distance_DH
_geom_hbond_distance_HA
_geom_hbond_distance_DA
_geom_hbond_publ_flag
C24 H241 O2 4_554 149 0.91 2.48 3.297(6) yes
C6 H61 O2 . 131 0.93 2.19 2.890(6) yes
